data_4031503
loop_
_publ_author_name
'Wolcott, H.A.'
'Milligan, W.O.'
'Beall, G.W.'

_publ_section_title
;
 Crystal structure of Er4 O2 (O H)8 (H N O3)
;
_journal_name_full 'Journal of Inorganic and Nuclear Chemistry'
_journal_page_first 59
_journal_page_last 63
_journal_volume 39
_journal_year 1977
_chemical_formula_sum 'Er4 H9 N O13'
_chemical_name_systematic 'Er4 O2 (O H)8 (H N O3)'
_space_group_IT_number 4
_symmetry_space_group_name_Hall 'P 2yb'
_symmetry_space_group_name_H-M 'P 1 21 1'
_cell_angle_alpha 90
_cell_angle_beta 101.16
_cell_angle_gamma 90
_cell_formula_units_Z 2
_cell_length_a 9.338
_cell_length_b 16.369
_cell_length_c 3.608
_cell_volume 541.068
_citation_journal_id_ASTM JINCAO
_cod_data_source_file Wolcott_JINCAO_1977_148.cif
_cod_data_source_block H9Er4N1O13
_cod_original_cell_volume 541.0677
_cod_original_formula_sum 'H9 Er4 N1 O13'
_cod_database_code 4031503

loop_
_symmetry_equiv_pos_as_xyz
x,y,z
-x,y+1/2,-z

loop_
_atom_site_label
_atom_site_type_symbol
_atom_site_fract_x
_atom_site_fract_y
_atom_site_fract_z
_atom_site_occupancy
_atom_site_U_iso_or_equiv
O2 O-2 0.2821 0.1365 0.6516 1 0.0
O4 O-2 0.4303 0.0348 0.2209 1 0.0
Er3 Er+3 0.054 0.1872 0.527 1 0.0
O13 O-2 0.3499 0.4248 0.946 0.46 0.0
Er1 Er+3 0.2692 0 0.6347 1 0.0
O3 O-2 0.1751 0.2506 0.0883 1 0.0
O10 O-2 0.6299 0.3697 0.3107 1 0.0
N1 N+5 0.2482 0.4587 0.1223 1 0.0
O9 O-2 0.8311 0.4304 0.9112 1 0.0
O14 O-2 0.3455 0.4246 0.445 0.54 0.0
O7 O-2 0.9021 0.174 0.9569 1 0.0
O6 O-2 0.9019 0.2991 0.4479 1 0.0
O8 O-2 0.4655 0.2704 0.7327 1 0.0
O12 O-2 0.2699 0.5322 0.1336 1 0.0
Er2 Er+3 0.7271 0.2896 0.8637 1 0.0
Er4 Er+3 0.4002 0.1824 0.2003 1 0.0
O5 O-2 0.6499 0.1965 0.32 1 0.0
O1 O-2 0.0396 0.0496 0.5253 1 0.0
O11 O-2 0.1396 0.422 0.0557 1 0.0
